data_2222185
loop_
_publ_author_name
'H\"okelek, Tuncer'
'Dal, Hakan'
'Tercan, Bar\?i\,s'
'Aybirdi, \"Ozg\"ur'
'Necefo\(glu, Hacali'

_publ_section_title
;
 Diaquabis[4-(dimethylamino)benzoato](isonicotinamide)zinc(II)
;
_journal_coeditor_code XU2522
_journal_issue 6
_journal_name_full 'Acta Crystallographica Section E'
_journal_page_first m651
_journal_page_last m652
_journal_paper_doi 10.1107/S1600536809017620
_journal_volume 65
_journal_year 2009
_chemical_formula_iupac '[Zn (C9 H10 N O2)2 (C6 H6 N2 O) (H2 O)2]'
_chemical_formula_moiety 'C24 H30 N4 O7 Zn'
_chemical_formula_sum 'C24 H30 N4 O7 Zn'
_chemical_formula_weight 551.91
_chemical_name_systematic
;
Diaquabis[4-(dimethylamino)benzoato](isonicotinamide)zinc(II)
;
_space_group_IT_number 2
_symmetry_cell_setting triclinic
_symmetry_space_group_name_Hall '-P 1'
_symmetry_space_group_name_H-M 'P -1'
_atom_sites_solution_hydrogens geom
_atom_sites_solution_primary direct
_atom_sites_solution_secondary difmap
_audit_creation_method SHELXL-97
_cell_angle_alpha 90.683(2)
_cell_angle_beta 92.838(2)
_cell_angle_gamma 93.313(3)
_cell_formula_units_Z 2
_cell_length_a 6.8616(2)
_cell_length_b 8.0947(3)
_cell_length_c 22.4953(4)
_cell_measurement_reflns_used 9908
_cell_measurement_temperature 100(2)
_cell_measurement_theta_max 28.36
_cell_measurement_theta_min 2.67
_cell_volume 1245.69(6)
_computing_cell_refinement 'SAINT (Bruker, 2007)'
_computing_data_collection 'APEX2 (Bruker, 2007)'
_computing_data_reduction 'SAINT (Bruker, 2007)'
_computing_molecular_graphics 'ORTEP-3 for Windows (Farrugia, 1997)'
_computing_publication_material 'WinGX (Farrugia, 1999) and PLATON (Spek, 2009)'
_computing_structure_refinement 'SHELXL97 (Sheldrick, 2008)'
_computing_structure_solution 'SHELXS97 (Sheldrick, 2008)'
_diffrn_ambient_temperature 100(2)
_diffrn_measured_fraction_theta_full 0.969
_diffrn_measured_fraction_theta_max 0.969
_diffrn_measurement_device_type 'Bruker Kappa APEXII CCD area-detector'
_diffrn_measurement_method '\f and \w'
_diffrn_radiation_monochromator graphite
_diffrn_radiation_source 'fine-focus sealed tube'
_diffrn_radiation_type MoK\a
_diffrn_radiation_wavelength 0.71073
_diffrn_reflns_av_R_equivalents 0.0208
_diffrn_reflns_av_sigmaI/netI 0.0211
_diffrn_reflns_limit_h_max 9
_diffrn_reflns_limit_h_min -9
_diffrn_reflns_limit_k_max 10
_diffrn_reflns_limit_k_min -10
_diffrn_reflns_limit_l_max 30
_diffrn_reflns_limit_l_min -30
_diffrn_reflns_number 21315
_diffrn_reflns_theta_full 28.39
_diffrn_reflns_theta_max 28.39
_diffrn_reflns_theta_min 1.81
_diffrn_standards_number 0
_exptl_absorpt_coefficient_mu 1.037
_exptl_absorpt_correction_T_max 0.810
_exptl_absorpt_correction_T_min 0.720
_exptl_absorpt_correction_type multi-scan
_exptl_absorpt_process_details '(SADABS; Bruker, 2005)'
_exptl_crystal_colour colorless
_exptl_crystal_density_diffrn 1.471
_exptl_crystal_density_method 'not measured'
_exptl_crystal_description block
_exptl_crystal_F_000 576
_exptl_crystal_size_max 0.57
_exptl_crystal_size_mid 0.27
_exptl_crystal_size_min 0.20
_refine_diff_density_max 0.425
_refine_diff_density_min -0.993
_refine_ls_extinction_method none
_refine_ls_goodness_of_fit_ref 1.286
_refine_ls_hydrogen_treatment mixed
_refine_ls_matrix_type full
_refine_ls_number_parameters 353
_refine_ls_number_reflns 6053
_refine_ls_number_restraints 6
_refine_ls_restrained_S_all 1.420
_refine_ls_R_factor_all 0.0436
_refine_ls_R_factor_gt 0.0397
_refine_ls_shift/su_max 0.001
_refine_ls_shift/su_mean 0.000
_refine_ls_structure_factor_coef Fsqd
_refine_ls_weighting_details 'calc w=1/[\s^2^(Fo^2^)+1.9543P] where P=(Fo^2^+2Fc^2^)/3'
_refine_ls_weighting_scheme calc
_refine_ls_wR_factor_gt 0.0772
_refine_ls_wR_factor_ref 0.0782
_reflns_number_gt 5647
_reflns_number_total 6053
_reflns_threshold_expression I>2\s(I)
_cod_data_source_file xu2522.cif
_cod_data_source_block I
_cod_database_code 2222185
_cod_database_fobs_code 2222185

loop_
_symmetry_equiv_pos_as_xyz
'x, y, z'
'-x, -y, -z'

loop_
_atom_site_type_symbol
_atom_site_label
_atom_site_fract_x
_atom_site_fract_y
_atom_site_fract_z
_atom_site_U_iso_or_equiv
_atom_site_adp_type
_atom_site_calc_flag
_atom_site_refinement_flags
_atom_site_occupancy
_atom_site_disorder_assembly
_atom_site_disorder_group
Zn Zn1 0.43308(4) 0.52665(3) 0.277312(12) 0.00968(7) Uani d . 1 . .
O O1 0.6072(2) 0.6802(2) 0.33222(7) 0.0139(3) Uani d . 1 . .
O O2 0.8588(2) 0.5241(2) 0.35273(8) 0.0151(3) Uani d . 1 . .
O O3 0.3267(2) 0.4011(2) 0.19727(7) 0.0136(3) Uani d . 1 . .
O O4 0.6263(2) 0.5140(2) 0.19916(7) 0.0140(3) Uani d . 1 . .
O O5 -0.3021(2) 1.0876(2) 0.23256(8) 0.0152(3) Uani d . 1 . .
O O6 0.5716(2) 0.3151(2) 0.31154(8) 0.0137(3) Uani d D 1 . .
H H61 0.683(3) 0.366(4) 0.3259(14) 0.034(9) Uiso d D 1 . .
H H62 0.605(5) 0.250(4) 0.2826(13) 0.043(11) Uiso d D 1 . .
O O7 0.2121(2) 0.4297(2) 0.32786(8) 0.0156(4) Uani d D 1 . .
H H71 0.241(5) 0.362(4) 0.3573(12) 0.041(10) Uiso d D 1 . .
H H72 0.102(4) 0.471(4) 0.3366(15) 0.040(10) Uiso d D 1 . .
N N1 0.2604(3) 0.7288(2) 0.25405(8) 0.0111(4) Uani d . 1 . .
N N2 -0.0589(3) 1.2657(3) 0.20535(10) 0.0150(4) Uani d . 1 . .
H H21 -0.144(5) 1.345(4) 0.2033(14) 0.028(9) Uiso d . 1 . .
H H22 0.065(5) 1.293(4) 0.1978(14) 0.026(8) Uiso d . 1 . .
N N3 1.2354(3) 1.2427(2) 0.43495(9) 0.0134(4) Uani d . 1 . .
N N4 0.5670(4) 0.1902(3) -0.06335(10) 0.0295(6) Uani d . 1 . .
C C1 0.7806(3) 0.6619(3) 0.35163(10) 0.0118(4) Uani d . 1 . .
C C2 0.8980(3) 0.8119(3) 0.37526(10) 0.0116(4) Uani d . 1 . .
C C3 1.0944(3) 0.8040(3) 0.39285(10) 0.0133(4) Uani d . 1 . .
H H3 1.1525 0.7032 0.3907 0.016 Uiso calc R 1 . .
C C4 1.2056(3) 0.9437(3) 0.41358(10) 0.0137(4) Uani d . 1 . .
H H4 1.3366 0.9350 0.4251 0.016 Uiso calc R 1 . .
C C5 1.1230(3) 1.0971(3) 0.41741(10) 0.0116(4) Uani d . 1 . .
C C6 0.9246(3) 1.1047(3) 0.39978(11) 0.0148(5) Uani d . 1 . .
H H6 0.8656 1.2049 0.4023 0.018 Uiso calc R 1 . .
C C7 0.8157(3) 0.9653(3) 0.37883(10) 0.0138(5) Uani d . 1 . .
H H7 0.6850 0.9738 0.3669 0.017 Uiso calc R 1 . .
C C8 0.4856(3) 0.4329(3) 0.17119(10) 0.0118(4) Uani d . 1 . .
C C9 0.5045(4) 0.3732(3) 0.10964(10) 0.0138(5) Uani d . 1 . .
C C10 0.3518(4) 0.2825(3) 0.07888(11) 0.0186(5) Uani d . 1 . .
H H10 0.2349 0.2609 0.0974 0.022 Uiso calc R 1 . .
C C11 0.3696(4) 0.2240(3) 0.02182(12) 0.0223(5) Uani d . 1 . .
H H11 0.2643 0.1656 0.0022 0.027 Uiso calc R 1 . .
C C12 0.5457(4) 0.2517(3) -0.00729(11) 0.0223(6) Uani d . 1 . .
C C13 0.6994(4) 0.3448(3) 0.02368(12) 0.0227(6) Uani d . 1 . .
H H13 0.8169 0.3664 0.0056 0.027 Uiso calc R 1 . .
C C14 0.6774(4) 0.4042(3) 0.08049(11) 0.0181(5) Uani d . 1 . .
H H14 0.7802 0.4665 0.0999 0.022 Uiso calc R 1 . .
C C15 0.3272(3) 0.8873(3) 0.25996(10) 0.0134(5) Uani d . 1 . .
H H15 0.4576 0.9101 0.2721 0.016 Uiso calc R 1 . .
C C16 0.2101(3) 1.0188(3) 0.24869(11) 0.0138(5) Uani d . 1 . .
H H16 0.2620 1.1274 0.2524 0.017 Uiso calc R 1 . .
C C17 0.0147(3) 0.9856(3) 0.23173(10) 0.0103(4) Uani d . 1 . .
C C18 -0.0561(3) 0.8214(3) 0.22551(10) 0.0117(4) Uani d . 1 . .
H H18 -0.1868 0.7952 0.2145 0.014 Uiso calc R 1 . .
C C19 0.0719(3) 0.6980(3) 0.23603(10) 0.0120(4) Uani d . 1 . .
H H19 0.0254 0.5884 0.2304 0.014 Uiso calc R 1 . .
C C20 1.1361(4) 1.3649(3) 0.46894(11) 0.0172(5) Uani d . 1 . .
H H20A 1.2236 1.4601 0.4773 0.026 Uiso calc R 1 . .
H H20B 1.0964 1.3173 0.5056 0.026 Uiso calc R 1 . .
H H20C 1.0230 1.3975 0.4462 0.026 Uiso calc R 1 . .
C C21 1.4337(4) 1.2219(3) 0.45885(13) 0.0240(6) Uani d . 1 . .
H H21A 1.4981 1.3285 0.4675 0.036 Uiso calc R 1 . .
H H21B 1.5046 1.1645 0.4301 0.036 Uiso calc R 1 . .
H H21C 1.4290 1.1589 0.4947 0.036 Uiso calc R 1 . .
C C22 0.7510(5) 0.2163(4) -0.09166(13) 0.0376(8) Uani d . 1 . .
H H22A 0.7477 0.1513 -0.1277 0.056 Uiso calc R 1 . .
H H22B 0.8556 0.1835 -0.0652 0.056 Uiso calc R 1 . .
H H22C 0.7719 0.3313 -0.1008 0.056 Uiso calc R 1 . .
C C23 0.4016(5) 0.1097(4) -0.09693(13) 0.0358(8) Uani d . 1 . .
H H23A 0.4403 0.0798 -0.1359 0.054 Uiso calc R 1 . .
H H23B 0.2978 0.1841 -0.1005 0.054 Uiso calc R 1 . .
H H23C 0.3572 0.0119 -0.0767 0.054 Uiso calc R 1 . .
C C24 -0.1275(3) 1.1191(3) 0.22302(10) 0.0117(4) Uani d . 1 . .

loop_
_atom_site_aniso_label
_atom_site_aniso_U_11
_atom_site_aniso_U_22
_atom_site_aniso_U_33
_atom_site_aniso_U_12
_atom_site_aniso_U_13
_atom_site_aniso_U_23
Zn1 0.00962(12) 0.00784(13) 0.01170(12) 0.00169(9) 0.00048(9) -0.00011(9)
O1 0.0114(8) 0.0130(8) 0.0170(8) 0.0028(6) -0.0028(6) -0.0015(6)
O2 0.0125(8) 0.0096(8) 0.0232(9) 0.0023(6) -0.0006(7) -0.0010(7)
O3 0.0134(8) 0.0131(8) 0.0145(8) -0.0001(6) 0.0033(6) -0.0011(6)
O4 0.0138(8) 0.0123(8) 0.0156(8) -0.0018(6) -0.0003(6) -0.0008(6)
O5 0.0109(8) 0.0115(8) 0.0232(9) 0.0010(6) 0.0018(7) -0.0018(7)
O6 0.0108(8) 0.0128(9) 0.0177(8) 0.0020(6) 0.0005(6) 0.0000(7)
O7 0.0133(8) 0.0166(9) 0.0180(8) 0.0055(7) 0.0050(7) 0.0059(7)
N1 0.0113(9) 0.0118(10) 0.0102(9) -0.0001(7) 0.0011(7) 0.0004(7)
N2 0.0107(10) 0.0095(10) 0.0249(11) 0.0017(8) -0.0012(8) 0.0026(8)
N3 0.0125(9) 0.0118(10) 0.0155(9) 0.0011(7) -0.0012(7) -0.0021(8)
N4 0.0458(16) 0.0308(14) 0.0131(11) 0.0092(12) 0.0045(10) -0.0039(9)
C1 0.0141(11) 0.0119(11) 0.0096(10) 0.0010(8) 0.0016(8) -0.0002(8)
C2 0.0127(11) 0.0122(11) 0.0100(10) 0.0003(8) 0.0011(8) -0.0001(8)
C3 0.0140(11) 0.0104(11) 0.0157(11) 0.0027(8) 0.0004(9) 0.0006(9)
C4 0.0115(11) 0.0148(12) 0.0148(11) 0.0022(9) -0.0014(8) 0.0011(9)
C5 0.0140(11) 0.0111(11) 0.0097(10) 0.0005(8) 0.0004(8) 0.0007(8)
C6 0.0143(11) 0.0114(11) 0.0189(11) 0.0044(9) -0.0005(9) -0.0010(9)
C7 0.0114(11) 0.0143(12) 0.0156(11) 0.0024(9) -0.0009(8) -0.0008(9)
C8 0.0120(11) 0.0088(11) 0.0151(11) 0.0027(8) 0.0007(8) 0.0017(8)
C9 0.0170(11) 0.0120(11) 0.0126(11) 0.0027(9) 0.0009(9) 0.0007(8)
C10 0.0202(13) 0.0200(13) 0.0154(12) 0.0008(10) 0.0003(9) -0.0016(10)
C11 0.0285(14) 0.0203(14) 0.0176(12) 0.0024(11) -0.0044(10) -0.0039(10)
C12 0.0370(16) 0.0181(13) 0.0128(11) 0.0090(11) 0.0020(10) 0.0007(10)
C13 0.0274(14) 0.0234(14) 0.0186(12) 0.0053(11) 0.0093(10) 0.0029(10)
C14 0.0213(13) 0.0170(13) 0.0162(11) 0.0013(10) 0.0035(9) 0.0008(9)
C15 0.0113(11) 0.0123(11) 0.0166(11) -0.0003(8) -0.0003(8) 0.0031(9)
C16 0.0128(11) 0.0094(11) 0.0190(11) -0.0002(8) 0.0004(9) 0.0009(9)
C17 0.0113(10) 0.0097(11) 0.0103(10) 0.0021(8) 0.0018(8) 0.0004(8)
C18 0.0102(10) 0.0116(11) 0.0131(10) 0.0008(8) 0.0006(8) -0.0004(8)
C19 0.0141(11) 0.0079(11) 0.0136(10) -0.0015(8) -0.0001(8) -0.0009(8)
C20 0.0220(13) 0.0149(12) 0.0148(11) 0.0026(9) 0.0013(9) -0.0029(9)
C21 0.0171(13) 0.0168(13) 0.0372(16) 0.0029(10) -0.0089(11) -0.0057(11)
C22 0.056(2) 0.043(2) 0.0170(14) 0.0158(16) 0.0132(14) -0.0017(13)
C23 0.057(2) 0.0350(18) 0.0164(13) 0.0177(16) -0.0076(13) -0.0072(12)
C24 0.0120(11) 0.0103(11) 0.0127(10) 0.0013(8) -0.0004(8) -0.0023(8)

loop_
_atom_type_symbol
_atom_type_description
_atom_type_scat_dispersion_real
_atom_type_scat_dispersion_imag
_atom_type_scat_source
C C 0.0030 0.0020 'International Tables Vol C Tables 4.2.6.8 and 6.1.1.4'
H H 0.0000 0.0000 'International Tables Vol C Tables 4.2.6.8 and 6.1.1.4'
N N 0.0060 0.0030 'International Tables Vol C Tables 4.2.6.8 and 6.1.1.4'
O O 0.0110 0.0060 'International Tables Vol C Tables 4.2.6.8 and 6.1.1.4'
Zn Zn 0.2840 1.4300 'International Tables Vol C Tables 4.2.6.8 and 6.1.1.4'

loop_
_geom_angle_atom_site_label_1
_geom_angle_atom_site_label_2
_geom_angle_atom_site_label_3
_geom_angle_site_symmetry_1
_geom_angle_site_symmetry_3
_geom_angle
_geom_angle_publ_flag
O1 Zn1 O3 . . 158.68(7) ?
O1 Zn1 O4 . . 99.43(6) ?
O1 Zn1 O6 . . 91.08(7) ?
O1 Zn1 O7 . . 106.57(7) ?
O1 Zn1 N1 . . 89.59(7) ?
O3 Zn1 O4 . . 60.03(6) ?
O3 Zn1 O6 . . 93.40(7) ?
O6 Zn1 O4 . . 87.44(6) ?
O7 Zn1 O3 . . 94.72(7) ?
O7 Zn1 O4 . . 151.55(7) ?
O7 Zn1 O6 . . 80.80(7) ?
O7 Zn1 N1 . . 89.90(7) ?
N1 Zn1 O3 . . 89.40(7) ?
N1 Zn1 O4 . . 101.82(7) ?
N1 Zn1 O6 . . 170.47(7) ?
C1 O1 Zn1 . . 128.40(15) ?
C8 O3 Zn1 . . 93.10(14) ?
C8 O4 Zn1 . . 87.63(13) ?
Zn1 O6 H61 . . 98(2) ?
Zn1 O6 H62 . . 111(2) ?
H61 O6 H62 . . 106(3) ?
Zn1 O7 H71 . . 119(2) ?
Zn1 O7 H72 . . 130(2) ?
H72 O7 H71 . . 106(2) ?
C15 N1 Zn1 . . 123.02(16) ?
C15 N1 C19 . . 117.8(2) ?
C19 N1 Zn1 . . 119.03(16) ?
C24 N2 H21 . . 116(2) ?
C24 N2 H22 . . 126(2) ?
H22 N2 H21 . . 118(3) ?
C5 N3 C21 . . 116.7(2) ?
C5 N3 C20 . . 116.3(2) ?
C21 N3 C20 . . 112.2(2) ?
C12 N4 C22 . . 120.3(3) ?
C12 N4 C23 . . 120.4(3) ?
C22 N4 C23 . . 119.1(2) ?
O1 C1 O2 . . 123.7(2) ?
O1 C1 C2 . . 117.7(2) ?
O2 C1 C2 . . 118.5(2) ?
C3 C2 C1 . . 121.0(2) ?
C3 C2 C7 . . 117.9(2) ?
C7 C2 C1 . . 121.2(2) ?
C2 C3 H3 . . 119.4 ?
C4 C3 C2 . . 121.3(2) ?
C4 C3 H3 . . 119.4 ?
C3 C4 C5 . . 120.9(2) ?
C3 C4 H4 . . 119.6 ?
C5 C4 H4 . . 119.6 ?
C4 C5 N3 . . 122.0(2) ?
C4 C5 C6 . . 117.7(2) ?
C6 C5 N3 . . 120.2(2) ?
C5 C6 H6 . . 119.5 ?
C7 C6 C5 . . 121.0(2) ?
C7 C6 H6 . . 119.5 ?
C2 C7 H7 . . 119.3 ?
C6 C7 C2 . . 121.3(2) ?
C6 C7 H7 . . 119.3 ?
O3 C8 C9 . . 119.8(2) ?
O4 C8 O3 . . 119.2(2) ?
O4 C8 C9 . . 121.0(2) ?
C10 C9 C8 . . 121.4(2) ?
C10 C9 C14 . . 117.7(2) ?
C14 C9 C8 . . 120.9(2) ?
C9 C10 H10 . . 119.2 ?
C11 C10 C9 . . 121.6(2) ?
C11 C10 H10 . . 119.2 ?
C10 C11 C12 . . 120.8(3) ?
C10 C11 H11 . . 119.6 ?
C12 C11 H11 . . 119.6 ?
N4 C12 C11 . . 121.4(3) ?
N4 C12 C13 . . 121.2(3) ?
C11 C12 C13 . . 117.4(2) ?
C12 C13 H13 . . 119.6 ?
C14 C13 C12 . . 120.8(2) ?
C14 C13 H13 . . 119.6 ?
C9 C14 H14 . . 119.2 ?
C13 C14 C9 . . 121.6(3) ?
C13 C14 H14 . . 119.2 ?
N1 C15 C16 . . 122.8(2) ?
N1 C15 H15 . . 118.6 ?
C16 C15 H15 . . 118.6 ?
C15 C16 H16 . . 120.6 ?
C17 C16 C15 . . 118.9(2) ?
C17 C16 H16 . . 120.6 ?
C16 C17 C18 . . 118.7(2) ?
C16 C17 C24 . . 122.9(2) ?
C18 C17 C24 . . 118.3(2) ?
C17 C18 H18 . . 120.7 ?
C19 C18 C17 . . 118.6(2) ?
C19 C18 H18 . . 120.7 ?
N1 C19 C18 . . 123.1(2) ?
N1 C19 H19 . . 118.4 ?
C18 C19 H19 . . 118.4 ?
N3 C20 H20A . . 109.5 ?
N3 C20 H20B . . 109.5 ?
N3 C20 H20C . . 109.5 ?
H20A C20 H20B . . 109.5 ?
H20A C20 H20C . . 109.5 ?
H20B C20 H20C . . 109.5 ?
N3 C21 H21A . . 109.5 ?
N3 C21 H21B . . 109.5 ?
N3 C21 H21C . . 109.5 ?
H21A C21 H21B . . 109.5 ?
H21A C21 H21C . . 109.5 ?
H21B C21 H21C . . 109.5 ?
N4 C22 H22A . . 109.5 ?
N4 C22 H22B . . 109.5 ?
N4 C22 H22C . . 109.5 ?
H22A C22 H22B . . 109.5 ?
H22A C22 H22C . . 109.5 ?
H22B C22 H22C . . 109.5 ?
N4 C23 H23A . . 109.5 ?
N4 C23 H23B . . 109.5 ?
N4 C23 H23C . . 109.5 ?
H23A C23 H23B . . 109.5 ?
H23A C23 H23C . . 109.5 ?
H23B C23 H23C . . 109.5 ?
O5 C24 N2 . . 123.0(2) ?
O5 C24 C17 . . 119.1(2) ?
N2 C24 C17 . . 117.9(2) ?

loop_
_geom_bond_atom_site_label_1
_geom_bond_atom_site_label_2
_geom_bond_site_symmetry_2
_geom_bond_distance
_geom_bond_publ_flag
Zn1 O1 . 2.0353(17) yes
Zn1 O3 . 2.1328(17) yes
Zn1 O4 . 2.2584(17) yes
Zn1 O6 . 2.1393(17) yes
Zn1 O7 . 2.0647(17) yes
Zn1 N1 . 2.1307(19) yes
Zn1 C8 . 2.545(2) ?
O1 C1 . 1.265(3) ?
O2 C1 . 1.265(3) ?
O3 C8 . 1.278(3) ?
O4 C8 . 1.271(3) ?
O5 C24 . 1.240(3) ?
O6 H61 . 0.891(17) ?
O6 H62 . 0.879(19) ?
O7 H71 . 0.89(3) ?
O7 H72 . 0.875(18) ?
N1 C15 . 1.340(3) ?
N1 C19 . 1.345(3) ?
N2 H21 . 0.89(3) ?
N2 H22 . 0.89(3) ?
N3 C5 . 1.412(3) ?
N3 C20 . 1.463(3) ?
N3 C21 . 1.458(3) ?
N4 C12 . 1.368(3) ?
N4 C22 . 1.448(4) ?
N4 C23 . 1.449(4) ?
C1 C2 . 1.495(3) ?
C3 C2 . 1.391(3) ?
C3 C4 . 1.389(3) ?
C3 H3 . 0.9300 ?
C4 C5 . 1.398(3) ?
C4 H4 . 0.9300 ?
C5 C6 . 1.404(3) ?
C6 H6 . 0.9300 ?
C7 C2 . 1.396(3) ?
C7 C6 . 1.381(3) ?
C7 H7 . 0.9300 ?
C9 C8 . 1.475(3) ?
C9 C10 . 1.394(3) ?
C9 C14 . 1.395(3) ?
C10 C11 . 1.376(4) ?
C10 H10 . 0.9300 ?
C11 H11 . 0.9300 ?
C12 C11 . 1.410(4) ?
C13 C12 . 1.410(4) ?
C13 H13 . 0.9300 ?
C14 C13 . 1.378(4) ?
C14 H14 . 0.9300 ?
C15 C16 . 1.389(3) ?
C15 H15 . 0.9300 ?
C16 C17 . 1.386(3) ?
C16 H16 . 0.9300 ?
C18 C17 . 1.392(3) ?
C18 C19 . 1.382(3) ?
C18 H18 . 0.9300 ?
C19 H19 . 0.9300 ?
C20 H20A . 0.9600 ?
C20 H20B . 0.9600 ?
C20 H20C . 0.9600 ?
C21 H21A . 0.9600 ?
C21 H21B . 0.9600 ?
C21 H21C . 0.9600 ?
C22 H22A . 0.9600 ?
C22 H22B . 0.9600 ?
C22 H22C . 0.9600 ?
C23 H23A . 0.9600 ?
C23 H23B . 0.9600 ?
C23 H23C . 0.9600 ?
C24 N2 . 1.325(3) ?
C24 C17 . 1.505(3) ?

loop_
_geom_hbond_atom_site_label_D
_geom_hbond_atom_site_label_H
_geom_hbond_atom_site_label_A
_geom_hbond_site_symmetry_A
_geom_hbond_distance_DH
_geom_hbond_distance_HA
_geom_hbond_distance_DA
_geom_hbond_angle_DHA
_geom_hbond_publ_flag
N2 H21 O4 1_465 0.89(3) 2.15(3) 3.034(3) 174(3) yes
N2 H22 O3 1_565 0.89(3) 1.95(3) 2.820(3) 164(3) yes
O6 H61 O2 . 0.89(3) 1.79(3) 2.646(2) 161(3) yes
O6 H62 O5 1_645 0.88(3) 1.88(3) 2.749(2) 169(3) yes
O7 H71 N3 1_445 0.89(3) 2.01(3) 2.863(3) 162(3) yes
O7 H72 O2 1_455 0.87(3) 1.80(3) 2.667(2) 171(3) yes
C22 H22A Cg3 2_665 0.96 2.74 3.567(3) 145 yes
C23 H23C Cg2 2_655 0.96 2.86 3.644(3) 140 yes

loop_
_geom_torsion_atom_site_label_1
_geom_torsion_atom_site_label_2
_geom_torsion_atom_site_label_3
_geom_torsion_atom_site_label_4
_geom_torsion_site_symmetry_1
_geom_torsion_site_symmetry_2
_geom_torsion_site_symmetry_3
_geom_torsion_site_symmetry_4
_geom_torsion
_geom_torsion_publ_flag
O3 Zn1 O1 C1 . . . . -71.5(3) ?
O4 Zn1 O1 C1 . . . . -56.9(2) ?
O6 Zn1 O1 C1 . . . . 30.69(19) ?
O7 Zn1 O1 C1 . . . . 111.42(19) ?
N1 Zn1 O1 C1 . . . . -158.81(19) ?
O1 Zn1 O3 C8 . . . . 16.4(2) ?
O4 Zn1 O3 C8 . . . . -0.36(12) ?
O6 Zn1 O3 C8 . . . . -85.43(13) ?
O7 Zn1 O3 C8 . . . . -166.47(13) ?
N1 Zn1 O3 C8 . . . . 103.68(13) ?
O1 Zn1 O4 C8 . . . . -173.56(13) ?
O3 Zn1 O4 C8 . . . . 0.36(12) ?
O6 Zn1 O4 C8 . . . . 95.77(13) ?
O7 Zn1 O4 C8 . . . . 30.5(2) ?
N1 Zn1 O4 C8 . . . . -81.99(13) ?
O1 Zn1 N1 C15 . . . . 22.18(18) ?
O1 Zn1 N1 C19 . . . . -153.57(17) ?
O3 Zn1 N1 C15 . . . . -136.52(18) ?
O3 Zn1 N1 C19 . . . . 47.73(17) ?
O4 Zn1 N1 C19 . . . . 106.89(17) ?
O4 Zn1 N1 C15 . . . . -77.36(18) ?
O7 Zn1 N1 C15 . . . . 128.76(18) ?
O7 Zn1 N1 C19 . . . . -46.99(17) ?
Zn1 O1 C1 O2 . . . . -19.5(3) ?
Zn1 O1 C1 C2 . . . . 161.36(15) ?
Zn1 O3 C8 O4 . . . . 0.6(2) ?
Zn1 O3 C8 C9 . . . . 179.65(18) ?
Zn1 O4 C8 O3 . . . . -0.6(2) ?
Zn1 O4 C8 C9 . . . . -179.61(19) ?
Zn1 N1 C15 C16 . . . . -175.38(17) ?
C19 N1 C15 C16 . . . . 0.4(3) ?
Zn1 N1 C19 C18 . . . . 173.64(17) ?
C15 N1 C19 C18 . . . . -2.3(3) ?
C20 N3 C5 C4 . . . . -146.3(2) ?
C20 N3 C5 C6 . . . . 37.4(3) ?
C21 N3 C5 C4 . . . . -10.4(3) ?
C21 N3 C5 C6 . . . . 173.4(2) ?
C22 N4 C12 C11 . . . . -178.3(3) ?
C22 N4 C12 C13 . . . . 1.5(4) ?
C23 N4 C12 C11 . . . . 6.7(4) ?
C23 N4 C12 C13 . . . . -173.5(3) ?
O1 C1 C2 C3 . . . . -174.7(2) ?
O1 C1 C2 C7 . . . . 3.5(3) ?
O2 C1 C2 C3 . . . . 6.0(3) ?
O2 C1 C2 C7 . . . . -175.8(2) ?
C4 C3 C2 C1 . . . . 178.5(2) ?
C4 C3 C2 C7 . . . . 0.3(3) ?
C2 C3 C4 C5 . . . . 0.0(4) ?
C3 C4 C5 N3 . . . . -176.2(2) ?
C3 C4 C5 C6 . . . . 0.2(3) ?
N3 C5 C6 C7 . . . . 175.8(2) ?
C4 C5 C6 C7 . . . . -0.7(3) ?
C6 C7 C2 C1 . . . . -179.0(2) ?
C6 C7 C2 C3 . . . . -0.8(3) ?
C2 C7 C6 C5 . . . . 1.0(4) ?
C10 C9 C8 O3 . . . . 0.2(3) ?
C10 C9 C8 O4 . . . . 179.2(2) ?
C14 C9 C8 O3 . . . . -179.1(2) ?
C14 C9 C8 O4 . . . . -0.1(3) ?
C8 C9 C10 C11 . . . . -178.9(2) ?
C14 C9 C10 C11 . . . . 0.4(4) ?
C8 C9 C14 C13 . . . . 178.0(2) ?
C10 C9 C14 C13 . . . . -1.3(4) ?
C9 C10 C11 C12 . . . . 1.1(4) ?
N4 C12 C11 C10 . . . . 178.1(3) ?
C13 C12 C11 C10 . . . . -1.7(4) ?
C14 C13 C12 N4 . . . . -179.0(2) ?
C14 C13 C12 C11 . . . . 0.8(4) ?
C9 C14 C13 C12 . . . . 0.8(4) ?
N1 C15 C16 C17 . . . . 1.3(4) ?
C15 C16 C17 C18 . . . . -1.2(3) ?
C15 C16 C17 C24 . . . . 175.2(2) ?
C19 C18 C17 C16 . . . . -0.5(3) ?
C19 C18 C17 C24 . . . . -177.2(2) ?
C17 C18 C19 N1 . . . . 2.4(3) ?
O5 C24 C17 C16 . . . . -150.0(2) ?
O5 C24 C17 C18 . . . . 26.5(3) ?
N2 C24 C17 C16 . . . . 30.0(3) ?
N2 C24 C17 C18 . . . . -153.5(2) ?
